data_2201099
loop_
_publ_author_name
'Crundwell, Guy'
'Meskill, Thomas'
'Sayers, David'
'Kantardjieff, Katherine'

_publ_section_title
;
 1,2-Di-2-thienyl-2-hydroxyethanone (2,2'-thenoin)
;
_journal_issue 6
_journal_name_full 'Acta Crystallographica Section E'
_journal_page_first o666
_journal_page_last o667
_journal_paper_doi 10.1107/S1600536802008516
_journal_volume 58
_journal_year 2002
_chemical_formula_iupac 'C10 H8 O2 S2'
_chemical_formula_moiety 'C10 H8 O2 S2'
_chemical_formula_sum 'C10 H8 O2 S2'
_chemical_formula_weight 224.28
_chemical_melting_point 390.6(5)
_chemical_name_common 2,2'-thenoin
_chemical_name_systematic
;
1,2-di-2-thienyl-2-hydroxyethanone
;
_space_group_IT_number 14
_symmetry_cell_setting monoclinic
_symmetry_space_group_name_Hall '-P 2ybc'
_symmetry_space_group_name_H-M 'P 1 21/c 1'
_atom_sites_solution_hydrogens geom
_atom_sites_solution_primary direct
_atom_sites_solution_secondary difmap
_cell_angle_alpha 90.00
_cell_angle_beta 110.001(2)
_cell_angle_gamma 90.00
_cell_formula_units_Z 4
_cell_length_a 10.8436(11)
_cell_length_b 6.0348(6)
_cell_length_c 16.336(2)
_cell_measurement_reflns_used 3834
_cell_measurement_temperature 294(2)
_cell_measurement_theta_max 23.25
_cell_measurement_theta_min 2.00
_cell_volume 1004.54(19)
_computing_cell_refinement 'SAINT (Siemens, 1996)'
_computing_data_collection 'SMART (Siemens, 1996)'
_computing_data_reduction 'SHELXTL-Plus (Sheldrick, 1990)'
_computing_molecular_graphics SHELXL97
_computing_publication_material SHELXL97
_computing_structure_refinement 'SHELXL97 (Sheldrick, 1997)'
_computing_structure_solution 'SHELXS97 (Sheldrick, 1990)'
_diffrn_ambient_temperature 294(2)
_diffrn_measured_fraction_theta_full 0.997
_diffrn_measured_fraction_theta_max 0.997
_diffrn_measurement_device 'Siemens SMART P3/512CCD'
_diffrn_measurement_method \w
_diffrn_radiation_monochromator graphite
_diffrn_radiation_source 'fine-focus sealed tube'
_diffrn_radiation_type MoK\a
_diffrn_radiation_wavelength 0.71073
_diffrn_reflns_av_R_equivalents 0.0375
_diffrn_reflns_av_sigmaI/netI 0.0330
_diffrn_reflns_limit_h_max 5
_diffrn_reflns_limit_h_min -11
_diffrn_reflns_limit_k_max 6
_diffrn_reflns_limit_k_min -6
_diffrn_reflns_limit_l_max 17
_diffrn_reflns_limit_l_min -14
_diffrn_reflns_number 3645
_diffrn_reflns_theta_full 21.72
_diffrn_reflns_theta_max 21.72
_diffrn_reflns_theta_min 2.00
_diffrn_standards_decay_% 0
_diffrn_standards_number 0
_exptl_absorpt_coefficient_mu 0.497
_exptl_absorpt_correction_type none
_exptl_crystal_colour colorless
_exptl_crystal_density_diffrn 1.483
_exptl_crystal_density_meas ?
_exptl_crystal_density_method 'not measured'
_exptl_crystal_description plate
_exptl_crystal_F_000 464
_exptl_crystal_size_max 0.2
_exptl_crystal_size_mid 0.1
_exptl_crystal_size_min 0.1
_refine_diff_density_max 0.333
_refine_diff_density_min -0.348
_refine_ls_extinction_method none
_refine_ls_goodness_of_fit_ref 1.371
_refine_ls_hydrogen_treatment constr
_refine_ls_matrix_type full
_refine_ls_number_parameters 127
_refine_ls_number_reflns 1183
_refine_ls_number_restraints 0
_refine_ls_restrained_S_all 1.371
_refine_ls_R_factor_all 0.0587
_refine_ls_R_factor_gt 0.0479
_refine_ls_shift/su_max 0.003
_refine_ls_shift/su_mean 0.001
_refine_ls_structure_factor_coef Fsqd
_refine_ls_weighting_details 'calc w = 1/[\s^2^(Fo^2^)+(0.1P)^2^] where P = (Fo^2^+2Fc^2^)/3'
_refine_ls_weighting_scheme calc
_refine_ls_wR_factor_gt 0.1643
_refine_ls_wR_factor_ref 0.1725
_reflns_number_gt 1010
_reflns_number_total 1183
_reflns_threshold_expression I>2\s(I)
_cod_data_source_file cm6004.cif
_cod_data_source_block I
_cod_depositor_comments
;
The following automatic conversions were performed:

'_chemical_melting_point' value '117-118\%' was changed to '390.6(5)'
- it was converted from degrees Celsius(C) to Kelvins(K), the average
value was taken and precision was estimated.

Automatic conversion script
Id: cif_fix_values 1646 2011-03-28 12:23:43Z adriana 

The following automatic conversions were performed:

'_chemical_melting_point' value '117-118\%' was changed to '390.6(5)'
- it was converted from degrees Celsius(C) to Kelvins(K), the average
value was taken and precision was estimated.

Automatic conversion script
Id: cif_fix_values 1715 2011-07-08 13:25:40Z adriana 

The following automatic conversions were performed:

'_exptl_crystal_density_meas' value 'not measured' was changed to '?'
- the value is perceived as not measured.

Automatic conversion script
Id: cif_fix_values 3008 2015-01-20 13:52:24Z robertas 
;
_cod_original_cell_volume 1004.55(19)
_cod_original_sg_symbol_H-M 'P 21/c'
_cod_database_code 2201099
_cod_database_fobs_code 2201099

loop_
_symmetry_equiv_pos_as_xyz
'x, y, z'
'-x, y+1/2, -z+1/2'
'-x, -y, -z'
'x, -y-1/2, z-1/2'

loop_
_atom_site_label
_atom_site_fract_x
_atom_site_fract_y
_atom_site_fract_z
_atom_site_U_iso_or_equiv
_atom_site_adp_type
_atom_site_calc_flag
_atom_site_refinement_flags
_atom_site_occupancy
_atom_site_disorder_assembly
_atom_site_disorder_group
_atom_site_type_symbol
S1 0.15529(13) 0.2560(2) -0.00550(8) 0.0554(6) Uani d . 1 . . S
O1 0.1107(3) 0.1771(5) 0.1613(2) 0.0507(9) Uani d . 1 . . O
C1 0.1333(4) 0.3704(8) 0.1516(2) 0.0359(11) Uani d . 1 . . C
S2 0.37359(14) 0.4110(2) 0.34324(9) 0.0657(6) Uani d . 1 . . S
O2 0.0627(3) 0.4570(5) 0.27023(19) 0.0506(10) Uani d . 1 . . O
H2A 0.0193 0.5558 0.2817 0.076 Uiso calc R 1 . . H
C2 0.1625(4) 0.4455(7) 0.0747(3) 0.0383(11) Uani d . 1 . . C
C3 0.1947(5) 0.6554(7) 0.0532(3) 0.0447(12) Uani d . 1 . . C
H3A 0.2051 0.7798 0.0885 0.054 Uiso calc R 1 . . H
C4 0.2095(5) 0.6546(9) -0.0292(3) 0.0607(15) Uani d . 1 . . C
H4A 0.2300 0.7799 -0.0551 0.073 Uiso calc R 1 . . H
C5 0.1907(5) 0.4507(9) -0.0665(3) 0.0562(14) Uani d . 1 . . C
H5A 0.1969 0.4222 -0.1209 0.067 Uiso calc R 1 . . H
C6 0.1352(4) 0.5454(7) 0.2201(3) 0.0365(11) Uani d . 1 . . C
H6A 0.0914 0.6798 0.1904 0.044 Uiso calc R 1 . . H
C7 0.2735(4) 0.6009(7) 0.2743(3) 0.0376(11) Uani d . 1 . . C
C8 0.3400(4) 0.8026(7) 0.2791(3) 0.0438(12) Uani d . 1 . . C
H8A 0.3036 0.9289 0.2475 0.053 Uiso calc R 1 . . H
C9 0.4696(6) 0.7881(10) 0.3385(4) 0.0699(16) Uani d . 1 . . C
H9A 0.5287 0.9054 0.3494 0.084 Uiso calc R 1 . . H
C10 0.4995(5) 0.5929(10) 0.3771(4) 0.0702(16) Uani d . 1 . . C
H10A 0.5808 0.5594 0.4183 0.084 Uiso calc R 1 . . H

loop_
_atom_site_aniso_label
_atom_site_aniso_U_11
_atom_site_aniso_U_22
_atom_site_aniso_U_33
_atom_site_aniso_U_12
_atom_site_aniso_U_13
_atom_site_aniso_U_23
S1 0.0633(10) 0.0502(9) 0.0530(9) 0.0110(6) 0.0201(7) -0.0079(6)
O1 0.062(2) 0.037(2) 0.059(2) -0.0017(17) 0.0270(17) 0.0004(15)
C1 0.029(2) 0.040(3) 0.037(2) 0.003(2) 0.0094(19) 0.002(2)
S2 0.0555(10) 0.0587(10) 0.0713(10) 0.0004(7) 0.0066(7) 0.0114(7)
O2 0.050(2) 0.058(2) 0.0559(19) 0.0028(17) 0.0327(17) 0.0028(16)
C2 0.033(3) 0.046(3) 0.035(2) 0.003(2) 0.0101(19) -0.003(2)
C3 0.067(3) 0.034(3) 0.039(3) 0.003(2) 0.025(2) 0.002(2)
C4 0.080(4) 0.060(3) 0.052(3) -0.005(3) 0.035(3) 0.010(3)
C5 0.063(3) 0.070(4) 0.042(3) 0.018(3) 0.027(3) 0.006(3)
C6 0.035(3) 0.038(3) 0.040(2) 0.003(2) 0.018(2) 0.006(2)
C7 0.045(3) 0.040(3) 0.031(2) 0.001(2) 0.018(2) -0.0043(19)
C8 0.040(3) 0.038(3) 0.048(3) -0.005(2) 0.010(2) 0.002(2)
C9 0.062(4) 0.060(4) 0.087(4) -0.022(3) 0.024(3) -0.014(3)
C10 0.042(3) 0.083(4) 0.071(4) 0.002(3) 0.000(3) -0.003(3)

loop_
_atom_type_symbol
_atom_type_description
_atom_type_scat_dispersion_real
_atom_type_scat_dispersion_imag
_atom_type_scat_source
C C 0.0033 0.0016 'International Tables Vol C Tables 4.2.6.8 and 6.1.1.4'
H H 0.0000 0.0000 'International Tables Vol C Tables 4.2.6.8 and 6.1.1.4'
O O 0.0106 0.0060 'International Tables Vol C Tables 4.2.6.8 and 6.1.1.4'
S S 0.1246 0.1234 'International Tables Vol C Tables 4.2.6.8 and 6.1.1.4'

loop_
_geom_angle_atom_site_label_1
_geom_angle_atom_site_label_2
_geom_angle_atom_site_label_3
_geom_angle
_geom_angle_publ_flag
C5 S1 C2 91.6(2) yes
O1 C1 C2 121.4(4) yes
O1 C1 C6 121.3(4) yes
C2 C1 C6 117.3(4) yes
C10 S2 C7 92.3(3) yes
C6 O2 H2A 109.5 no
C3 C2 C1 130.1(4) yes
C3 C2 S1 111.3(3) yes
C1 C2 S1 118.7(3) yes
C2 C3 C4 111.0(4) yes
C2 C3 H3A 124.5 no
C4 C3 H3A 124.5 no
C5 C4 C3 112.6(4) yes
C5 C4 H4A 123.7 no
C3 C4 H4A 123.7 no
C4 C5 S1 113.6(3) yes
C4 C5 H5A 123.2 no
S1 C5 H5A 123.2 no
O2 C6 C7 112.6(3) yes
O2 C6 C1 106.9(3) yes
C7 C6 C1 110.3(3) yes
O2 C6 H6A 109.0 no
C7 C6 H6A 109.0 no
C1 C6 H6A 109.0 no
C8 C7 C6 128.3(4) yes
C8 C7 S2 110.2(3) yes
C6 C7 S2 121.5(3) yes
C7 C8 C9 110.9(4) yes
C7 C8 H8A 124.5 no
C9 C8 H8A 124.5 no
C10 C9 C8 114.0(5) yes
C10 C9 H9A 123.0 no
C8 C9 H9A 123.0 no
C9 C10 S2 112.5(4) yes
C9 C10 H10A 123.8 no
S2 C10 H10A 123.8 no

loop_
_geom_bond_atom_site_label_1
_geom_bond_atom_site_label_2
_geom_bond_site_symmetry_2
_geom_bond_distance
_geom_bond_publ_flag
S1 C5 . 1.668(5) yes
S1 C2 . 1.721(4) yes
O1 C1 . 1.214(5) yes
C1 C2 . 1.468(6) yes
C1 C6 . 1.533(6) yes
S2 C10 . 1.691(6) yes
S2 C7 . 1.710(4) yes
O2 C6 . 1.419(5) yes
O2 H2A . 0.8200 no
C2 C3 . 1.390(6) yes
C3 C4 . 1.409(6) yes
C3 H3A . 0.9300 no
C4 C5 . 1.357(7) yes
C4 H4A . 0.9300 no
C5 H5A . 0.9300 no
C6 C7 . 1.495(6) yes
C6 H6A . 0.9800 no
C7 C8 . 1.403(6) yes
C8 C9 . 1.410(7) yes
C8 H8A . 0.9300 no
C9 C10 . 1.324(7) yes
C9 H9A . 0.9300 no
C10 H10A . 0.9300 no

loop_
_cod_related_entry_id
_cod_related_entry_database
_cod_related_entry_code
1 ChemSpider 2016544
